data_7128047
loop_
_publ_author_name
'Galadzhun, Iurii'
'Kulmaczewski, Rafal'
'Shahid, Namrah'
'Cespedes, Oscar'
'Howard, Mark J.'
'Halcrow, Malcolm A.'

_publ_section_title
;
 The flexibility of long chain substituents influences spin-crossover in
 isomorphous lipid bilayer crystals.
;
_journal_issue 33
_journal_name_full 'Chemical communications (Cambridge, England)'
_journal_page_first 4039
_journal_page_last 4042
_journal_paper_doi 10.1039/d1cc01073e
_journal_volume 57
_journal_year 2021
_chemical_formula_moiety 'C25 H37 N5'
_chemical_formula_sum 'C25 H37 N5'
_chemical_formula_weight 407.60
_chemical_name_systematic
;
2-(4-Tetradecylpyrazol-1-yl)-6-(pyrazol-1-yl)pyridine 
;
_space_group_crystal_system triclinic
_space_group_IT_number 2
_space_group_name_Hall '-P 1'
_space_group_name_H-M_alt 'P -1'
_atom_sites_solution_hydrogens geom
_atom_sites_solution_primary direct
_atom_sites_solution_secondary difmap
_audit_creation_date 2019-07-18
_audit_creation_method
;
  Olex2 1.2
  (compiled Apr 23 2013 17:54:37, GUI svn.r4466)
;
_audit_update_record
;
2021-02-20 deposited with the CCDC.	2021-03-22 downloaded from the CCDC.
;
_cell_angle_alpha 87.345(1)
_cell_angle_beta 84.116(1)
_cell_angle_gamma 89.840(1)
_cell_formula_units_Z 2
_cell_length_a 5.3976(1)
_cell_length_b 10.1852(1)
_cell_length_c 20.8348(3)
_cell_measurement_reflns_used 6194
_cell_measurement_temperature 120(2)
_cell_measurement_theta_max 35.48
_cell_measurement_theta_min 0.95
_cell_volume 1138.15(3)
_computing_cell_refinement 'XIA2 0.4.0.438-g4431aaa (Winter, 2010)'
_computing_data_reduction 'XIA2 0.4.0.438-g4431aaa (Winter, 2010)'
_computing_molecular_graphics 'XSEED (Barbour, 2001)'
_computing_publication_material
;
O. V. Dolomanov, L. J. Bourhis, R. J. Gildea, J. A. K. Howard and H. Puschmann,
OLEX2: a complete structure solution, refinement and analysis program.
J. Appl. Cryst. (2009). 42, 339-341.
;
_computing_structure_refinement 'SHELXL-97 (Sheldrick, 1997)'
_computing_structure_solution 'SHELXS-97 (Sheldrick, 1990)'
_diffrn_ambient_temperature 120(2)
_diffrn_measured_fraction_theta_full 0.968
_diffrn_measured_fraction_theta_max 0.799
_diffrn_measurement_device_type 'Fluid Film Devices'
_diffrn_measurement_method 'shutterless scans'
_diffrn_radiation_monochromator 'silicon 111'
_diffrn_radiation_source 'Diamond Light Source station I19'
_diffrn_radiation_type synchrotron
_diffrn_radiation_wavelength 0.68890
_diffrn_reflns_av_R_equivalents 0.1089
_diffrn_reflns_av_unetI/netI 0.1076
_diffrn_reflns_limit_h_max 8
_diffrn_reflns_limit_h_min -9
_diffrn_reflns_limit_k_max 16
_diffrn_reflns_limit_k_min -17
_diffrn_reflns_limit_l_max 29
_diffrn_reflns_limit_l_min -35
_diffrn_reflns_number 18066
_diffrn_reflns_theta_full 24.62
_diffrn_reflns_theta_max 36.02
_diffrn_reflns_theta_min 1.91
_diffrn_standards_decay_% 0
_diffrn_standards_interval_count 0
_diffrn_standards_interval_time 0
_diffrn_standards_number 0
_exptl_absorpt_coefficient_mu 0.068
_exptl_absorpt_correction_T_max 1.000
_exptl_absorpt_correction_T_min 0.949
_exptl_absorpt_correction_type multi-scan
_exptl_absorpt_process_details
;
SADABS (Sheldrick, 2002).  University of Gottingen, Germany.
;
_exptl_crystal_colour colourless
_exptl_crystal_density_diffrn 1.189
_exptl_crystal_density_method 'not measured'
_exptl_crystal_description needle
_exptl_crystal_F_000 444
_exptl_crystal_recrystallization_method 'Re-crystallisation from solvent: 1,2-dichloroethane/pentane'
_exptl_crystal_size_max 0.32
_exptl_crystal_size_mid 0.03
_exptl_crystal_size_min 0.005
_refine_diff_density_max 0.587
_refine_diff_density_min -0.325
_refine_diff_density_rms 0.063
_refine_ls_extinction_method none
_refine_ls_goodness_of_fit_ref 1.032
_refine_ls_hydrogen_treatment refxyz
_refine_ls_matrix_type full
_refine_ls_number_parameters 382
_refine_ls_number_reflns 9489
_refine_ls_number_restraints 0
_refine_ls_restrained_S_all 1.032
_refine_ls_R_factor_all 0.0777
_refine_ls_R_factor_gt 0.0609
_refine_ls_shift/su_max 0.001
_refine_ls_shift/su_mean 0.000
_refine_ls_structure_factor_coef Fsqd
_refine_ls_weighting_details 'calc w=1/[\s^2^(Fo^2^)+(0.0696P)^2^+0.0000P] where P=(Fo^2^+2Fc^2^)/3'
_refine_ls_weighting_scheme calc
_refine_ls_wR_factor_gt 0.1666
_refine_ls_wR_factor_ref 0.1798
_reflns_number_gt 7009
_reflns_number_total 9489
_reflns_threshold_expression >2sigma(I)
_cod_data_source_file d1cc01073e2.cif
_cod_data_source_block ig14c14m
_cod_depositor_comments 'Adding full bibliography for 7128045--7128048.cif.'
_cod_database_code 7128047
_olex2_refinement_description
;
1. Fixed Uiso
 At 1.2 times of:
  All C(H) groups, All C(H,H) groups
 At 1.5 times of:
  All C(H,H,H) groups
;

loop_
_space_group_symop_id
_space_group_symop_operation_xyz
1 'x, y, z'
2 '-x, -y, -z'

loop_
_atom_site_label
_atom_site_type_symbol
_atom_site_fract_x
_atom_site_fract_y
_atom_site_fract_z
_atom_site_U_iso_or_equiv
_atom_site_adp_type
_atom_site_occupancy
_atom_site_symmetry_multiplicity
_atom_site_calc_flag
_atom_site_refinement_flags
_atom_site_disorder_assembly
_atom_site_disorder_group
N1 N 1.84268(13) 0.81513(7) 0.11149(3) 0.02139(14) Uani 1 1 d . . .
C2 C 2.04002(15) 0.87617(8) 0.08000(4) 0.02107(16) Uani 1 1 d . . .
C3 C 2.22937(16) 0.81417(8) 0.04178(4) 0.02339(16) Uani 1 1 d . . .
H3 H 2.372(2) 0.8654(12) 0.0210(6) 0.028 Uiso 1 1 d . . .
C4 C 2.20316(17) 0.68003(9) 0.03606(4) 0.02457(17) Uani 1 1 d . . .
H4 H 2.324(2) 0.6308(12) 0.0085(6) 0.029 Uiso 1 1 d . . .
C5 C 1.99918(16) 0.61230(8) 0.06748(4) 0.02313(16) Uani 1 1 d . . .
H5 H 1.973(2) 0.5174(12) 0.0649(6) 0.028 Uiso 1 1 d . . .
C6 C 1.82597(15) 0.68594(8) 0.10484(4) 0.02090(15) Uani 1 1 d . . .
N7 N 2.04716(13) 1.01331(7) 0.08768(4) 0.02245(15) Uani 1 1 d . . .
N8 N 2.25781(14) 1.08416(7) 0.06783(4) 0.02634(16) Uani 1 1 d . . .
C9 C 2.19652(18) 1.20643(9) 0.08298(5) 0.02695(18) Uani 1 1 d . . .
H9 H 2.325(2) 1.2757(12) 0.0732(6) 0.032 Uiso 1 1 d . . .
C10 C 1.95082(17) 1.21572(8) 0.11216(4) 0.02608(18) Uani 1 1 d . . .
H10 H 1.863(2) 1.2940(12) 0.1264(6) 0.031 Uiso 1 1 d . . .
C11 C 1.85991(16) 1.09001(8) 0.11435(4) 0.02407(17) Uani 1 1 d . . .
H11 H 1.696(2) 1.0555(12) 0.1269(6) 0.029 Uiso 1 1 d . . .
N12 N 1.61658(13) 0.62523(7) 0.14070(3) 0.02131(14) Uani 1 1 d . . .
N13 N 1.56855(14) 0.49509(7) 0.13591(4) 0.02414(15) Uani 1 1 d . . .
C14 C 1.36940(16) 0.47232(8) 0.17824(4) 0.02371(17) Uani 1 1 d . . .
H14 H 1.298(2) 0.3841(12) 0.1835(5) 0.028 Uiso 1 1 d . . .
C15 C 1.28604(16) 0.58571(8) 0.21062(4) 0.02141(16) Uani 1 1 d . . .
C16 C 1.44956(16) 0.68236(8) 0.18485(4) 0.02182(16) Uani 1 1 d . . .
H16 H 1.466(2) 0.7726(12) 0.1926(5) 0.026 Uiso 1 1 d . . .
C17 C 1.07152(16) 0.60017(8) 0.26170(4) 0.02329(17) Uani 1 1 d . . .
H17A H 1.140(2) 0.6361(11) 0.3014(6) 0.028 Uiso 1 1 d . . .
H17B H 0.955(2) 0.6673(12) 0.2466(6) 0.028 Uiso 1 1 d . . .
C18 C 0.92444(16) 0.47394(8) 0.28105(4) 0.02307(16) Uani 1 1 d . . .
H18A H 1.043(2) 0.4031(12) 0.2966(6) 0.028 Uiso 1 1 d . . .
H18B H 0.853(2) 0.4404(12) 0.2432(6) 0.028 Uiso 1 1 d . . .
C19 C 0.71991(16) 0.49594(8) 0.33560(4) 0.02302(17) Uani 1 1 d . . .
H19A H 0.793(2) 0.5288(12) 0.3747(6) 0.028 Uiso 1 1 d . . .
H19B H 0.609(2) 0.5709(12) 0.3223(6) 0.028 Uiso 1 1 d . . .
C20 C 0.56345(16) 0.37432(8) 0.35719(4) 0.02334(17) Uani 1 1 d . . .
H20A H 0.678(2) 0.2989(12) 0.3708(6) 0.028 Uiso 1 1 d . . .
H20B H 0.486(2) 0.3453(12) 0.3180(6) 0.028 Uiso 1 1 d . . .
C21 C 0.36486(16) 0.39960(8) 0.41266(4) 0.02280(17) Uani 1 1 d . . .
H21A H 0.448(2) 0.4320(12) 0.4499(6) 0.027 Uiso 1 1 d . . .
H21B H 0.257(2) 0.4739(12) 0.3987(6) 0.027 Uiso 1 1 d . . .
C22 C 0.20417(16) 0.27968(8) 0.43519(4) 0.02355(17) Uani 1 1 d . . .
H22A H 0.319(2) 0.2038(12) 0.4491(6) 0.028 Uiso 1 1 d . . .
H22B H 0.123(2) 0.2490(12) 0.3970(6) 0.028 Uiso 1 1 d . . .
C23 C 0.00726(16) 0.30655(8) 0.49102(4) 0.02295(17) Uani 1 1 d . . .
H23A H 0.089(2) 0.3421(12) 0.5288(6) 0.028 Uiso 1 1 d . . .
H23B H -0.101(2) 0.3807(12) 0.4767(6) 0.028 Uiso 1 1 d . . .
C24 C -0.15500(16) 0.18726(8) 0.51360(4) 0.02367(17) Uani 1 1 d . . .
H24A H -0.045(2) 0.1099(12) 0.5273(6) 0.028 Uiso 1 1 d . . .
H24B H -0.239(2) 0.1561(12) 0.4769(6) 0.028 Uiso 1 1 d . . .
C25 C -0.35094(16) 0.21432(8) 0.56941(4) 0.02309(16) Uani 1 1 d . . .
H25A H -0.272(2) 0.2453(12) 0.6077(6) 0.028 Uiso 1 1 d . . .
H25B H -0.459(2) 0.2887(12) 0.5556(6) 0.028 Uiso 1 1 d . . .
C26 C -0.51404(16) 0.09515(8) 0.59212(4) 0.02397(17) Uani 1 1 d . . .
H26A H -0.407(2) 0.0194(12) 0.6050(6) 0.029 Uiso 1 1 d . . .
H26B H -0.598(2) 0.0638(12) 0.5552(6) 0.029 Uiso 1 1 d . . .
C27 C -0.70859(16) 0.12221(8) 0.64829(4) 0.02371(17) Uani 1 1 d . . .
H27A H -0.627(2) 0.1515(12) 0.6866(6) 0.028 Uiso 1 1 d . . .
H27B H -0.818(2) 0.1965(12) 0.6361(6) 0.028 Uiso 1 1 d . . .
C28 C -0.87532(17) 0.00451(8) 0.67021(5) 0.02496(17) Uani 1 1 d . . .
H28A H -0.770(2) -0.0714(12) 0.6849(6) 0.030 Uiso 1 1 d . . .
H28B H -0.962(2) -0.0244(12) 0.6326(6) 0.030 Uiso 1 1 d . . .
C29 C -1.07200(17) 0.03183(9) 0.72575(4) 0.02675(18) Uani 1 1 d . . .
H29A H -0.988(2) 0.0590(12) 0.7633(6) 0.032 Uiso 1 1 d . . .
H29B H -1.176(2) 0.1063(12) 0.7110(6) 0.032 Uiso 1 1 d . . .
C30 C -1.2383(2) -0.08652(11) 0.74598(5) 0.0329(2) Uani 1 1 d . . .
H30A H -1.139(3) -0.1636(15) 0.7616(7) 0.049 Uiso 1 1 d . . .
H30B H -1.330(3) -0.1165(14) 0.7099(7) 0.049 Uiso 1 1 d . . .
H30C H -1.366(3) -0.0691(15) 0.7843(7) 0.049 Uiso 1 1 d . . .

loop_
_atom_site_aniso_label
_atom_site_aniso_U_11
_atom_site_aniso_U_22
_atom_site_aniso_U_33
_atom_site_aniso_U_23
_atom_site_aniso_U_13
_atom_site_aniso_U_12
N1 0.0198(3) 0.0198(3) 0.0231(3) 0.0022(2) 0.0039(3) -0.0050(2)
C2 0.0197(3) 0.0204(3) 0.0220(4) 0.0023(3) 0.0017(3) -0.0050(3)
C3 0.0203(4) 0.0246(3) 0.0238(4) 0.0024(3) 0.0033(3) -0.0047(3)
C4 0.0234(4) 0.0244(4) 0.0243(4) 0.0005(3) 0.0045(3) -0.0029(3)
C5 0.0233(4) 0.0214(3) 0.0235(4) 0.0008(3) 0.0029(3) -0.0026(3)
C6 0.0199(3) 0.0209(3) 0.0207(4) 0.0025(3) 0.0026(3) -0.0047(3)
N7 0.0199(3) 0.0208(3) 0.0252(3) 0.0014(2) 0.0039(3) -0.0055(2)
N8 0.0223(3) 0.0242(3) 0.0307(4) -0.0001(3) 0.0059(3) -0.0086(3)
C9 0.0272(4) 0.0232(3) 0.0291(4) 0.0009(3) 0.0031(3) -0.0076(3)
C10 0.0269(4) 0.0217(3) 0.0285(4) 0.0012(3) 0.0020(3) -0.0036(3)
C11 0.0205(4) 0.0232(3) 0.0271(4) 0.0019(3) 0.0029(3) -0.0029(3)
N12 0.0206(3) 0.0190(3) 0.0228(3) 0.0009(2) 0.0044(3) -0.0045(2)
N13 0.0242(3) 0.0192(3) 0.0275(4) 0.0008(2) 0.0044(3) -0.0055(2)
C14 0.0233(4) 0.0204(3) 0.0259(4) 0.0013(3) 0.0040(3) -0.0057(3)
C15 0.0199(4) 0.0214(3) 0.0218(4) 0.0014(3) 0.0023(3) -0.0057(3)
C16 0.0209(4) 0.0207(3) 0.0225(4) 0.0002(3) 0.0039(3) -0.0045(3)
C17 0.0216(4) 0.0223(3) 0.0245(4) 0.0002(3) 0.0045(3) -0.0053(3)
C18 0.0210(4) 0.0227(3) 0.0241(4) 0.0001(3) 0.0042(3) -0.0063(3)
C19 0.0203(4) 0.0233(3) 0.0240(4) 0.0013(3) 0.0036(3) -0.0056(3)
C20 0.0211(4) 0.0225(3) 0.0248(4) 0.0008(3) 0.0046(3) -0.0061(3)
C21 0.0199(4) 0.0224(3) 0.0246(4) 0.0011(3) 0.0037(3) -0.0056(3)
C22 0.0208(4) 0.0225(3) 0.0257(4) 0.0005(3) 0.0052(3) -0.0056(3)
C23 0.0205(4) 0.0223(3) 0.0246(4) 0.0007(3) 0.0039(3) -0.0052(3)
C24 0.0212(4) 0.0220(3) 0.0262(4) 0.0006(3) 0.0049(3) -0.0052(3)
C25 0.0211(4) 0.0219(3) 0.0249(4) 0.0007(3) 0.0038(3) -0.0059(3)
C26 0.0213(4) 0.0220(3) 0.0268(4) 0.0003(3) 0.0057(3) -0.0046(3)
C27 0.0217(4) 0.0220(3) 0.0260(4) 0.0006(3) 0.0039(3) -0.0056(3)
C28 0.0223(4) 0.0230(4) 0.0278(4) 0.0018(3) 0.0048(3) -0.0054(3)
C29 0.0251(4) 0.0275(4) 0.0258(4) 0.0018(3) 0.0051(3) -0.0065(3)
C30 0.0314(5) 0.0340(5) 0.0305(5) 0.0056(4) 0.0076(4) -0.0104(4)

loop_
_atom_type_symbol
_atom_type_description
_atom_type_scat_dispersion_real
_atom_type_scat_dispersion_imag
_atom_type_scat_source
C C 0.0032 0.0015 'International Tables Vol C Tables 4.2.6.8 and 6.1.1.4'
H H 0.0000 0.0000 'International Tables Vol C Tables 4.2.6.8 and 6.1.1.4'
N N 0.0060 0.0030 'International Tables Vol C Tables 4.2.6.8 and 6.1.1.4'

loop_
_geom_angle_atom_site_label_1
_geom_angle_atom_site_label_2
_geom_angle_atom_site_label_3
_geom_angle
_geom_angle_site_symmetry_1
_geom_angle_site_symmetry_3
_geom_angle_publ_flag
C2 N1 C6 116.77(7) . . ?
N1 C2 C3 124.67(8) . . ?
N1 C2 N7 114.65(7) . . ?
C3 C2 N7 120.68(7) . . ?
C2 C3 H3 120.1(7) . . ?
C4 C3 C2 116.44(8) . . ?
C4 C3 H3 123.5(7) . . ?
C3 C4 H4 121.1(7) . . ?
C3 C4 C5 120.97(8) . . ?
C5 C4 H4 117.9(7) . . ?
C4 C5 H5 123.7(7) . . ?
C4 C5 C6 116.63(8) . . ?
C6 C5 H5 119.7(7) . . ?
N1 C6 C5 124.50(7) . . ?
N1 C6 N12 114.52(7) . . ?
C5 C6 N12 120.96(7) . . ?
N8 N7 C2 120.68(7) . . ?
C11 N7 C2 127.13(7) . . ?
C11 N7 N8 112.19(7) . . ?
C9 N8 N7 103.77(7) . . ?
N8 C9 H9 117.8(7) . . ?
N8 C9 C10 112.51(8) . . ?
C10 C9 H9 129.7(7) . . ?
C9 C10 H10 127.7(7) . . ?
C11 C10 C9 104.72(8) . . ?
C11 C10 H10 127.6(7) . . ?
N7 C11 C10 106.81(7) . . ?
N7 C11 H11 121.6(7) . . ?
C10 C11 H11 131.3(7) . . ?
N13 N12 C6 120.94(7) . . ?
N13 N12 C16 112.09(6) . . ?
C16 N12 C6 126.90(7) . . ?
C14 N13 N12 103.93(7) . . ?
N13 C14 H14 119.5(7) . . ?
N13 C14 C15 112.89(7) . . ?
C15 C14 H14 127.6(7) . . ?
C14 C15 C17 129.05(7) . . ?
C16 C15 C14 103.89(7) . . ?
C16 C15 C17 127.07(8) . . ?
N12 C16 C15 107.20(7) . . ?
N12 C16 H16 119.5(7) . . ?
C15 C16 H16 133.2(7) . . ?
C15 C17 H17A 107.9(6) . . ?
C15 C17 H17B 109.3(7) . . ?
C15 C17 C18 114.91(7) . . ?
H17A C17 H17B 106.4(9) . . ?
C18 C17 H17A 109.7(6) . . ?
C18 C17 H17B 108.3(7) . . ?
C17 C18 H18A 109.2(7) . . ?
C17 C18 H18B 110.1(7) . . ?
H18A C18 H18B 107.2(9) . . ?
C19 C18 C17 111.33(7) . . ?
C19 C18 H18A 108.4(6) . . ?
C19 C18 H18B 110.4(7) . . ?
C18 C19 H19A 110.6(7) . . ?
C18 C19 H19B 109.4(7) . . ?
C18 C19 C20 114.36(7) . . ?
H19A C19 H19B 103.7(9) . . ?
C20 C19 H19A 108.0(7) . . ?
C20 C19 H19B 110.3(7) . . ?
C19 C20 H20A 109.7(7) . . ?
C19 C20 H20B 106.9(7) . . ?
H20A C20 H20B 106.8(10) . . ?
C21 C20 C19 112.75(7) . . ?
C21 C20 H20A 109.4(7) . . ?
C21 C20 H20B 111.1(7) . . ?
C20 C21 H21A 108.8(7) . . ?
C20 C21 H21B 108.4(7) . . ?
C20 C21 C22 113.99(7) . . ?
H21A C21 H21B 105.8(10) . . ?
C22 C21 H21A 109.6(7) . . ?
C22 C21 H21B 109.9(7) . . ?
C21 C22 H22A 108.8(7) . . ?
C21 C22 H22B 108.1(7) . . ?
H22A C22 H22B 106.6(10) . . ?
C23 C22 C21 113.28(7) . . ?
C23 C22 H22A 109.4(7) . . ?
C23 C22 H22B 110.4(7) . . ?
C22 C23 H23A 110.3(7) . . ?
C22 C23 H23B 108.0(7) . . ?
C22 C23 C24 113.58(7) . . ?
H23A C23 H23B 104.5(10) . . ?
C24 C23 H23A 110.4(7) . . ?
C24 C23 H23B 109.6(7) . . ?
C23 C24 H24A 110.1(7) . . ?
C23 C24 H24B 109.6(7) . . ?
H24A C24 H24B 105.4(10) . . ?
C25 C24 C23 113.45(7) . . ?
C25 C24 H24A 108.9(7) . . ?
C25 C24 H24B 109.0(7) . . ?
C24 C25 H25A 111.3(7) . . ?
C24 C25 H25B 108.5(7) . . ?
C24 C25 C26 113.61(7) . . ?
H25A C25 H25B 105.7(10) . . ?
C26 C25 H25A 107.9(7) . . ?
C26 C25 H25B 109.5(7) . . ?
C25 C26 H26A 110.0(7) . . ?
C25 C26 H26B 109.5(7) . . ?
H26A C26 H26B 104.9(10) . . ?
C27 C26 C25 113.50(7) . . ?
C27 C26 H26A 109.0(7) . . ?
C27 C26 H26B 109.6(7) . . ?
C26 C27 H27A 110.7(7) . . ?
C26 C27 H27B 110.1(7) . . ?
C26 C27 C28 113.72(7) . . ?
H27A C27 H27B 105.7(10) . . ?
C28 C27 H27A 108.4(7) . . ?
C28 C27 H27B 107.8(7) . . ?
C27 C28 H28A 109.7(7) . . ?
C27 C28 H28B 109.2(7) . . ?
H28A C28 H28B 107.8(10) . . ?
C29 C28 C27 113.83(7) . . ?
C29 C28 H28A 107.6(7) . . ?
C29 C28 H28B 108.6(7) . . ?
C28 C29 H29A 109.2(7) . . ?
C28 C29 H29B 107.2(7) . . ?
H29A C29 H29B 108.7(10) . . ?
C30 C29 C28 112.75(8) . . ?
C30 C29 H29A 109.4(7) . . ?
C30 C29 H29B 109.5(7) . . ?
C29 C30 H30A 111.6(8) . . ?
C29 C30 H30B 112.4(8) . . ?
C29 C30 H30C 112.7(8) . . ?
H30A C30 H30B 107.5(12) . . ?
H30A C30 H30C 104.2(11) . . ?
H30B C30 H30C 108.0(11) . . ?

loop_
_geom_bond_atom_site_label_1
_geom_bond_atom_site_label_2
_geom_bond_distance
_geom_bond_site_symmetry_2
_geom_bond_publ_flag
N1 C2 1.3320(10) . ?
N1 C6 1.3338(10) . ?
C2 C3 1.3977(12) . ?
C2 N7 1.4144(10) . ?
C3 H3 0.984(12) . ?
C3 C4 1.3858(12) . ?
C4 H4 0.977(12) . ?
C4 C5 1.3897(12) . ?
C5 H5 0.982(12) . ?
C5 C6 1.3941(12) . ?
C6 N12 1.4163(10) . ?
N7 N8 1.3657(10) . ?
N7 C11 1.3643(11) . ?
N8 C9 1.3315(12) . ?
C9 H9 0.991(12) . ?
C9 C10 1.4059(13) . ?
C10 H10 0.968(12) . ?
C10 C11 1.3696(12) . ?
C11 H11 0.957(12) . ?
N12 N13 1.3615(9) . ?
N12 C16 1.3690(11) . ?
N13 C14 1.3323(11) . ?
C14 H14 0.977(12) . ?
C14 C15 1.4137(12) . ?
C15 C16 1.3766(11) . ?
C15 C17 1.5020(12) . ?
C16 H16 0.946(12) . ?
C17 H17A 1.024(11) . ?
C17 H17B 0.989(12) . ?
C17 C18 1.5290(11) . ?
C18 H18A 1.026(12) . ?
C18 H18B 0.988(12) . ?
C18 C19 1.5250(12) . ?
C19 H19A 1.011(12) . ?
C19 H19B 1.015(12) . ?
C19 C20 1.5252(11) . ?
C20 H20A 1.031(12) . ?
C20 H20B 1.011(12) . ?
C20 C21 1.5241(12) . ?
C21 H21A 1.006(12) . ?
C21 H21B 1.005(12) . ?
C21 C22 1.5277(12) . ?
C22 H22A 1.040(12) . ?
C22 H22B 1.009(11) . ?
C22 C23 1.5271(12) . ?
C23 H23A 1.022(12) . ?
C23 H23B 1.006(12) . ?
C23 C24 1.5275(12) . ?
C24 H24A 1.031(12) . ?
C24 H24B 0.994(12) . ?
C24 C25 1.5240(12) . ?
C25 H25A 1.004(12) . ?
C25 H25B 1.003(12) . ?
C25 C26 1.5296(12) . ?
C26 H26A 1.007(12) . ?
C26 H26B 0.996(12) . ?
C26 C27 1.5247(12) . ?
C27 H27A 1.009(12) . ?
C27 H27B 0.997(12) . ?
C27 C28 1.5253(12) . ?
C28 H28A 1.012(13) . ?
C28 H28B 1.007(12) . ?
C28 C29 1.5230(13) . ?
C29 H29A 0.993(12) . ?
C29 H29B 0.997(13) . ?
C29 C30 1.5223(13) . ?
C30 H30A 1.009(16) . ?
C30 H30B 1.000(15) . ?
C30 H30C 1.023(15) . ?
